data_4036918
loop_
_publ_author_name
'Guan, Li'
'Li, Anyang'
'Song, Yinyin'
'Yan, Mengqi'
'Gao, Dengfeng'
'Zhang, Xianghan'
'Li, Bin'
'Wang, Lanying'

_publ_section_title
;
 Nonplanar Monocyanines: Meso-Substituted Thiazole Orange with High
 Photostability and Their Synthetic Strategy as well as a Cell Association
 Study.
;
_journal_issue 15
_journal_name_full 'The Journal of organic chemistry'
_journal_page_first 6303
_journal_page_last 6313
_journal_paper_doi 10.1021/acs.joc.6b00928
_journal_volume 81
_journal_year 2016
_chemical_formula_moiety 'C19 H17 N2 S, I'
_chemical_formula_sum 'C19 H17 I N2 S'
_chemical_formula_weight 432.31
_space_group_IT_number 2
_space_group_name_Hall '-P 1'
_space_group_name_H-M_alt 'P -1'
_symmetry_cell_setting triclinic
_symmetry_space_group_name_H-M 'P -1'
_atom_sites_solution_hydrogens geom
_atom_sites_solution_primary direct
_atom_sites_solution_secondary difmap
_audit_creation_method SHELXL-97
_cell_angle_alpha 114.295(6)
_cell_angle_beta 90.071(7)
_cell_angle_gamma 109.686(6)
_cell_formula_units_Z 2
_cell_length_a 8.053(3)
_cell_length_b 10.199(4)
_cell_length_c 12.356(5)
_cell_measurement_reflns_used 1543
_cell_measurement_temperature 296(2)
_cell_measurement_theta_max 25.38
_cell_measurement_theta_min 2.36
_cell_volume 859.3(6)
_computing_cell_refinement 'Bruker SAINT'
_computing_data_collection 'Bruker APEX2'
_computing_data_reduction 'Bruker SAINT'
_computing_molecular_graphics 'Bruker SHELXTL'
_computing_publication_material 'Bruker SHELXTL'
_computing_structure_refinement 'SHELXL-97 (Sheldrick, 1997)'
_computing_structure_solution 'SHELXS-97 (Sheldrick, 1990)'
_diffrn_ambient_temperature 296(2)
_diffrn_measured_fraction_theta_full 0.982
_diffrn_measured_fraction_theta_max 0.982
_diffrn_measurement_device_type 'Bruker APEX-II CCD'
_diffrn_measurement_method '\f and \w scans'
_diffrn_radiation_monochromator graphite
_diffrn_radiation_source 'fine-focus sealed tube'
_diffrn_radiation_type MoK\a
_diffrn_radiation_wavelength 0.71073
_diffrn_reflns_av_R_equivalents 0.0377
_diffrn_reflns_av_sigmaI/netI 0.0812
_diffrn_reflns_limit_h_max 9
_diffrn_reflns_limit_h_min -9
_diffrn_reflns_limit_k_max 12
_diffrn_reflns_limit_k_min -12
_diffrn_reflns_limit_l_max 13
_diffrn_reflns_limit_l_min -14
_diffrn_reflns_number 4187
_diffrn_reflns_theta_full 25.10
_diffrn_reflns_theta_max 25.10
_diffrn_reflns_theta_min 2.36
_exptl_absorpt_coefficient_mu 1.986
_exptl_absorpt_correction_T_max 0.7937
_exptl_absorpt_correction_T_min 0.5223
_exptl_absorpt_correction_type multi-scan
_exptl_absorpt_process_details sadabs
_exptl_crystal_colour brown
_exptl_crystal_density_diffrn 1.671
_exptl_crystal_density_method 'not measured'
_exptl_crystal_description block
_exptl_crystal_F_000 428
_exptl_crystal_size_max 0.38
_exptl_crystal_size_mid 0.20
_exptl_crystal_size_min 0.12
_refine_diff_density_max 1.874
_refine_diff_density_min -0.768
_refine_diff_density_rms 0.197
_refine_ls_extinction_method none
_refine_ls_goodness_of_fit_ref 1.070
_refine_ls_hydrogen_treatment constr
_refine_ls_matrix_type full
_refine_ls_number_parameters 208
_refine_ls_number_reflns 3007
_refine_ls_number_restraints 0
_refine_ls_restrained_S_all 1.070
_refine_ls_R_factor_all 0.1338
_refine_ls_R_factor_gt 0.1134
_refine_ls_shift/su_max 0.000
_refine_ls_shift/su_mean 0.000
_refine_ls_structure_factor_coef Fsqd
_refine_ls_weighting_details 'calc w=1/[\s^2^(Fo^2^)+(0.2100P)^2^+3.3629P] where P=(Fo^2^+2Fc^2^)/3'
_refine_ls_weighting_scheme calc
_refine_ls_wR_factor_gt 0.3081
_refine_ls_wR_factor_ref 0.3287
_reflns_number_gt 2418
_reflns_number_total 3007
_reflns_threshold_expression >2sigma(I)
_cod_data_source_file jo6b00928_si_002.cif
_cod_data_source_block xb9087
_cod_depositor_comments
;
The following automatic conversions were performed:

data item '_symmetry_cell_setting' value 'Triclinic' was changed to
'triclinic' in accordance with the
/home/saulius/struct/COD-crude-data/automatic-downloads/DataCite-retrospective/ACS/depositions/lib/dictionaries/cif_core.dic
dictionary named 'cif_core.dic' version 2.4.2 last updated on
2011-04-26.

Automatic conversion script
Id: cif_fix_values 6909 2019-04-08 15:41:33Z antanas 
;
_cod_original_sg_symbol_H-M 'P -1   '
_cod_database_code 4036918

loop_
_symmetry_equiv_pos_as_xyz
'x, y, z'
'-x, -y, -z'

loop_
_atom_site_label
_atom_site_type_symbol
_atom_site_fract_x
_atom_site_fract_y
_atom_site_fract_z
_atom_site_U_iso_or_equiv
_atom_site_adp_type
_atom_site_occupancy
_atom_site_symmetry_multiplicity
_atom_site_calc_flag
_atom_site_refinement_flags
I1 I 0.67953(16) 0.43841(12) 0.29529(10) 0.0684(5) Uani 1 1 d .
S1 S 0.8165(4) -0.1572(4) 0.3189(3) 0.0476(8) Uani 1 1 d .
N1 N 0.9987(14) 0.0916(12) 0.3029(10) 0.041(2) Uani 1 1 d .
N2 N 0.7131(13) 0.2350(13) 0.6507(9) 0.040(2) Uani 1 1 d .
C1 C 1.0188(15) -0.0257(15) 0.2004(11) 0.039(3) Uani 1 1 d .
C2 C 1.113(2) -0.012(2) 0.1074(13) 0.058(4) Uani 1 1 d .
H2 H 1.1699 0.0842 0.1073 0.070 Uiso 1 1 calc R
C3 C 1.118(2) -0.144(2) 0.0175(13) 0.061(4) Uani 1 1 d .
H3 H 1.1894 -0.1353 -0.0403 0.074 Uiso 1 1 calc R
C4 C 1.026(2) -0.2857(19) 0.0084(13) 0.055(4) Uani 1 1 d .
H4 H 1.0322 -0.3725 -0.0557 0.066 Uiso 1 1 calc R
C5 C 0.923(3) -0.303(2) 0.092(2) 0.088(7) Uani 1 1 d .
H5 H 0.8523 -0.4018 0.0827 0.106 Uiso 1 1 calc R
C6 C 0.9245(16) -0.1738(16) 0.1927(12) 0.042(3) Uani 1 1 d .
C7 C 0.8920(15) 0.0449(14) 0.3762(12) 0.037(3) Uani 1 1 d .
C8 C 0.8523(14) 0.1428(13) 0.4757(10) 0.034(2) Uani 1 1 d .
H8 H 0.9000 0.2462 0.4900 0.041 Uiso 1 1 calc R
C9 C 0.7504(14) 0.1139(14) 0.5617(10) 0.033(2) Uani 1 1 d .
C10 C 0.6700(15) -0.0344(12) 0.5711(12) 0.037(3) Uani 1 1 d .
H10 H 0.6870 -0.1178 0.5097 0.045 Uiso 1 1 calc R
C11 C 0.5878(18) -0.0663(17) 0.6426(12) 0.047(3) Uani 1 1 d .
H11 H 0.5437 -0.1670 0.6352 0.056 Uiso 1 1 calc R
C12 C 0.5605(15) 0.0577(16) 0.7405(12) 0.044(3) Uani 1 1 d .
C13 C 0.4722(17) 0.0378(17) 0.8338(13) 0.050(3) Uani 1 1 d .
H13 H 0.4194 -0.0609 0.8295 0.060 Uiso 1 1 calc R
C14 C 0.4634(18) 0.162(2) 0.9306(15) 0.062(4) Uani 1 1 d .
H14 H 0.4071 0.1479 0.9928 0.075 Uiso 1 1 calc R
C15 C 0.5366(19) 0.3077(18) 0.9372(13) 0.055(4) Uani 1 1 d .
H15 H 0.5315 0.3910 1.0052 0.066 Uiso 1 1 calc R
C16 C 0.6174(16) 0.3348(18) 0.8467(13) 0.051(3) Uani 1 1 d .
H16 H 0.6636 0.4344 0.8521 0.061 Uiso 1 1 calc R
C17 C 0.6288(15) 0.2093(16) 0.7459(11) 0.042(3) Uani 1 1 d .
C18 C 1.082(3) 0.2530(18) 0.3303(17) 0.068(4) Uani 1 1 d .
H18A H 1.1511 0.2636 0.2690 0.102 Uiso 1 1 calc R
H18B H 1.1592 0.3073 0.4068 0.102 Uiso 1 1 calc R
H18C H 0.9918 0.2958 0.3334 0.102 Uiso 1 1 calc R
C19 C 0.756(2) 0.3779(18) 0.6463(15) 0.063(4) Uani 1 1 d .
H19A H 0.7214 0.4467 0.7141 0.095 Uiso 1 1 calc R
H19B H 0.6939 0.3626 0.5732 0.095 Uiso 1 1 calc R
H19C H 0.8827 0.4222 0.6487 0.095 Uiso 1 1 calc R

loop_
_atom_site_aniso_label
_atom_site_aniso_U_11
_atom_site_aniso_U_22
_atom_site_aniso_U_33
_atom_site_aniso_U_23
_atom_site_aniso_U_13
_atom_site_aniso_U_12
I1 0.0782(9) 0.0524(7) 0.0693(8) 0.0242(5) 0.0192(6) 0.0208(6)
S1 0.0370(17) 0.0431(18) 0.062(2) 0.0241(16) 0.0130(15) 0.0131(14)
N1 0.038(5) 0.044(6) 0.053(6) 0.026(5) 0.014(5) 0.022(5)
N2 0.031(5) 0.051(6) 0.039(5) 0.019(5) 0.007(4) 0.017(5)
C1 0.021(5) 0.043(7) 0.049(7) 0.014(6) 0.002(5) 0.016(5)
C2 0.045(8) 0.080(11) 0.041(7) 0.028(7) 0.012(6) 0.012(7)
C3 0.072(10) 0.079(11) 0.037(7) 0.019(7) 0.018(7) 0.041(9)
C4 0.046(8) 0.061(9) 0.052(8) 0.016(7) 0.017(7) 0.023(7)
C5 0.078(12) 0.086(13) 0.122(17) 0.048(12) -0.019(12) 0.052(11)
C6 0.031(6) 0.059(8) 0.050(7) 0.025(6) 0.019(5) 0.032(6)
C7 0.026(6) 0.037(6) 0.055(7) 0.028(6) 0.004(5) 0.009(5)
C8 0.023(5) 0.021(5) 0.042(6) 0.006(5) -0.004(5) 0.000(4)
C9 0.021(5) 0.041(6) 0.038(6) 0.017(5) 0.011(5) 0.013(5)
C10 0.026(5) 0.019(5) 0.062(8) 0.017(5) -0.011(5) 0.005(4)
C11 0.036(7) 0.050(8) 0.051(8) 0.024(6) 0.001(6) 0.008(6)
C12 0.021(6) 0.059(8) 0.055(8) 0.028(6) 0.007(5) 0.014(6)
C13 0.033(7) 0.054(8) 0.064(9) 0.034(7) 0.007(6) 0.008(6)
C14 0.030(7) 0.092(13) 0.062(9) 0.034(9) 0.013(7) 0.019(8)
C15 0.046(8) 0.055(9) 0.043(7) 0.002(6) 0.011(6) 0.018(7)
C16 0.022(6) 0.062(9) 0.055(8) 0.017(7) 0.008(6) 0.011(6)
C17 0.018(5) 0.066(9) 0.037(6) 0.023(6) 0.007(5) 0.011(5)
C18 0.082(12) 0.043(8) 0.080(11) 0.030(8) 0.030(9) 0.021(8)
C19 0.064(10) 0.053(9) 0.070(10) 0.016(7) 0.038(8) 0.033(8)

loop_
_atom_type_symbol
_atom_type_description
_atom_type_scat_dispersion_real
_atom_type_scat_dispersion_imag
_atom_type_scat_source
C C 0.0033 0.0016 'International Tables Vol C Tables 4.2.6.8 and 6.1.1.4'
H H 0.0000 0.0000 'International Tables Vol C Tables 4.2.6.8 and 6.1.1.4'
I I -0.4742 1.8119 'International Tables Vol C Tables 4.2.6.8 and 6.1.1.4'
N N 0.0061 0.0033 'International Tables Vol C Tables 4.2.6.8 and 6.1.1.4'
S S 0.1246 0.1234 'International Tables Vol C Tables 4.2.6.8 and 6.1.1.4'

loop_
_geom_angle_atom_site_label_1
_geom_angle_atom_site_label_2
_geom_angle_atom_site_label_3
_geom_angle
C7 S1 C6 92.3(6)
C7 N1 C1 116.2(11)
C7 N1 C18 121.2(11)
C1 N1 C18 122.7(11)
C9 N2 C19 120.9(10)
C9 N2 C17 118.3(10)
C19 N2 C17 120.8(11)
N1 C1 C6 112.4(11)
N1 C1 C2 128.3(13)
C6 C1 C2 119.3(12)
C3 C2 C1 117.5(15)
C3 C2 H2 121.2
C1 C2 H2 121.2
C4 C3 C2 123.3(15)
C4 C3 H3 118.4
C2 C3 H3 118.4
C3 C4 C5 120.2(16)
C3 C4 H4 119.9
C5 C4 H4 119.9
C4 C5 C6 119.9(19)
C4 C5 H5 120.0
C6 C5 H5 120.0
C5 C6 C1 119.3(14)
C5 C6 S1 131.0(14)
C1 C6 S1 109.7(9)
C8 C7 N1 123.7(11)
C8 C7 S1 126.9(9)
N1 C7 S1 109.4(9)
C7 C8 C9 130.5(11)
C7 C8 H8 114.7
C9 C8 H8 114.7
N2 C9 C8 119.0(10)
N2 C9 C10 112.8(10)
C8 C9 C10 128.2(11)
C11 C10 C9 131.9(13)
C11 C10 H10 114.1
C9 C10 H10 114.1
C10 C11 C12 116.7(13)
C10 C11 H11 121.7
C12 C11 H11 121.7
C13 C12 C17 118.2(12)
C13 C12 C11 122.7(13)
C17 C12 C11 119.1(12)
C14 C13 C12 120.4(14)
C14 C13 H13 119.8
C12 C13 H13 119.8
C13 C14 C15 120.6(14)
C13 C14 H14 119.7
C15 C14 H14 119.7
C14 C15 C16 122.1(13)
C14 C15 H15 119.0
C16 C15 H15 119.0
C15 C16 C17 118.7(14)
C15 C16 H16 120.7
C17 C16 H16 120.7
C16 C17 C12 119.8(12)
C16 C17 N2 119.6(13)
C12 C17 N2 120.6(11)
N1 C18 H18A 109.5
N1 C18 H18B 109.5
H18A C18 H18B 109.5
N1 C18 H18C 109.5
H18A C18 H18C 109.5
H18B C18 H18C 109.5
N2 C19 H19A 109.5
N2 C19 H19B 109.5
H19A C19 H19B 109.5
N2 C19 H19C 109.5
H19A C19 H19C 109.5
H19B C19 H19C 109.5

loop_
_geom_bond_atom_site_label_1
_geom_bond_atom_site_label_2
_geom_bond_distance
S1 C7 1.753(12)
S1 C6 1.761(12)
N1 C7 1.366(16)
N1 C1 1.394(16)
N1 C18 1.439(19)
N2 C9 1.399(15)
N2 C19 1.404(19)
N2 C17 1.432(15)
C1 C6 1.406(19)
C1 C2 1.409(19)
C2 C3 1.36(2)
C2 H2 0.9300
C3 C4 1.34(2)
C3 H3 0.9300
C4 C5 1.36(3)
C4 H4 0.9300
C5 C6 1.39(3)
C5 H5 0.9300
C7 C8 1.348(18)
C8 C9 1.409(16)
C8 H8 0.9300
C9 C10 1.485(16)
C10 C11 1.191(18)
C10 H10 0.9300
C11 C12 1.43(2)
C11 H11 0.9300
C12 C13 1.406(19)
C12 C17 1.43(2)
C13 C14 1.36(2)
C13 H13 0.9300
C14 C15 1.37(2)
C14 H14 0.9300
C15 C16 1.37(2)
C15 H15 0.9300
C16 C17 1.402(19)
C16 H16 0.9300
C18 H18A 0.9600
C18 H18B 0.9600
C18 H18C 0.9600
C19 H19A 0.9600
C19 H19B 0.9600
C19 H19C 0.9600

loop_
_geom_torsion_atom_site_label_1
_geom_torsion_atom_site_label_2
_geom_torsion_atom_site_label_3
_geom_torsion_atom_site_label_4
_geom_torsion
C7 N1 C1 C6 -0.8(14)
C18 N1 C1 C6 -179.8(13)
C7 N1 C1 C2 176.8(12)
C18 N1 C1 C2 -2(2)
N1 C1 C2 C3 178.0(13)
C6 C1 C2 C3 -4.5(19)
C1 C2 C3 C4 6(2)
C2 C3 C4 C5 -1(2)
C3 C4 C5 C6 -5(2)
C4 C5 C6 C1 6(2)
C4 C5 C6 S1 -176.9(11)
N1 C1 C6 C5 176.5(11)
C2 C1 C6 C5 -1.3(18)
N1 C1 C6 S1 -1.1(12)
C2 C1 C6 S1 -178.9(10)
C7 S1 C6 C5 -175.2(13)
C7 S1 C6 C1 2.0(9)
C1 N1 C7 C8 -177.0(11)
C18 N1 C7 C8 2.0(19)
C1 N1 C7 S1 2.3(12)
C18 N1 C7 S1 -178.7(11)
C6 S1 C7 C8 176.9(11)
C6 S1 C7 N1 -2.4(9)
N1 C7 C8 C9 -177.7(11)
S1 C7 C8 C9 3.1(19)
C19 N2 C9 C8 8.0(17)
C17 N2 C9 C8 -172.4(10)
C19 N2 C9 C10 -171.0(12)
C17 N2 C9 C10 8.6(14)
C7 C8 C9 N2 -173.1(11)
C7 C8 C9 C10 6(2)
N2 C9 C10 C11 -3.8(18)
C8 C9 C10 C11 177.3(13)
C9 C10 C11 C12 -1(2)
C10 C11 C12 C13 -177.4(12)
C10 C11 C12 C17 1.1(18)
C17 C12 C13 C14 -4.4(18)
C11 C12 C13 C14 174.1(13)
C12 C13 C14 C15 2(2)
C13 C14 C15 C16 2(2)
C14 C15 C16 C17 -2(2)
C15 C16 C17 C12 -1.3(18)
C15 C16 C17 N2 -179.7(12)
C13 C12 C17 C16 4.3(17)
C11 C12 C17 C16 -174.2(11)
C13 C12 C17 N2 -177.3(11)
C11 C12 C17 N2 4.2(16)
C9 N2 C17 C16 169.1(10)
C19 N2 C17 C16 -11.3(17)
C9 N2 C17 C12 -9.3(15)
C19 N2 C17 C12 170.3(13)
